data_2229512
loop_
_publ_author_name
'Moreno-Fuquen, Rodolfo'
'De Almeida Santos, Regina'
'Kennedy, Alan R.'

_publ_section_title
;
 Redetermination of 3-methylbenzoic acid
;
_journal_coeditor_code SJ5096
_journal_issue 3
_journal_name_full 'Acta Crystallographica Section E'
_journal_page_first o569
_journal_page_last o570
_journal_paper_doi 10.1107/S1600536811003849
_journal_volume 67
_journal_year 2011
_chemical_formula_iupac 'C8 H8 O2'
_chemical_formula_moiety 'C8 H8 O2'
_chemical_formula_sum 'C8 H8 O2'
_chemical_formula_weight 136.14
_chemical_melting_point 383.0(10)
_chemical_name_systematic
;
3-methylbenzoic acid
;
_space_group_IT_number 14
_symmetry_cell_setting monoclinic
_symmetry_space_group_name_Hall '-P 2ybc'
_symmetry_space_group_name_H-M 'P 1 21/c 1'
_atom_sites_solution_hydrogens geom
_atom_sites_solution_primary direct
_atom_sites_solution_secondary difmap
_audit_creation_method SHELXL-97
_cell_angle_alpha 90.00
_cell_angle_beta 92.836(9)
_cell_angle_gamma 90.00
_cell_formula_units_Z 8
_cell_length_a 10.3693(9)
_cell_length_b 8.1844(7)
_cell_length_c 16.4715(17)
_cell_measurement_reflns_used 2724
_cell_measurement_temperature 123
_cell_measurement_theta_max 30.97
_cell_measurement_theta_min 2.48
_cell_volume 1396.2(2)
_computing_cell_refinement 'CrysAlis RED (Oxford Diffraction, 2009)'
_computing_data_collection 'CrysAlis RED (Oxford Diffraction, 2009)'
_computing_data_reduction 'CrysAlis CCD (Oxford Diffraction, 2009)'
_computing_molecular_graphics 'ORTEP-3 for Windows (Farrugia, 1997) and Mercury (Macrae <i>et al.</i>, 2006)'
_computing_publication_material 'SHELXL97 (Sheldrick, 2008)'
_computing_structure_refinement 'SHELXL97 (Sheldrick, 2008)'
_computing_structure_solution 'SHELXS97 (Sheldrick, 2008)'
_diffrn_ambient_temperature 123
_diffrn_measured_fraction_theta_full 0.996
_diffrn_measured_fraction_theta_max 0.996
_diffrn_measurement_device_type 'Oxford Diffraction Gemini S'
_diffrn_measurement_method \w
_diffrn_radiation_monochromator graphite
_diffrn_radiation_source 'fine-focus sealed tube'
_diffrn_radiation_type MoK\a
_diffrn_radiation_wavelength 0.71073
_diffrn_reflns_av_R_equivalents 0.055
_diffrn_reflns_av_sigmaI/netI 0.083
_diffrn_reflns_limit_h_max 14
_diffrn_reflns_limit_h_min -12
_diffrn_reflns_limit_k_max 11
_diffrn_reflns_limit_k_min -11
_diffrn_reflns_limit_l_max 21
_diffrn_reflns_limit_l_min -22
_diffrn_reflns_number 13219
_diffrn_reflns_theta_full 29.00
_diffrn_reflns_theta_max 29.00
_diffrn_reflns_theta_min 2.78
_diffrn_standards_number 0
_exptl_absorpt_coefficient_mu 0.093
_exptl_absorpt_correction_type none
_exptl_crystal_colour colourless
_exptl_crystal_density_diffrn 1.295
_exptl_crystal_density_method 'not measured'
_exptl_crystal_description tablet
_exptl_crystal_F_000 576
_exptl_crystal_size_max 0.22
_exptl_crystal_size_mid 0.18
_exptl_crystal_size_min 0.06
_refine_diff_density_max 0.227
_refine_diff_density_min -0.259
_refine_ls_extinction_method none
_refine_ls_goodness_of_fit_ref 0.834
_refine_ls_hydrogen_treatment mixed
_refine_ls_matrix_type full
_refine_ls_number_parameters 187
_refine_ls_number_reflns 3705
_refine_ls_number_restraints 0
_refine_ls_restrained_S_all 0.834
_refine_ls_R_factor_all 0.105
_refine_ls_R_factor_gt 0.045
_refine_ls_shift/su_max_lt 0.001
_refine_ls_shift/su_mean 0.000
_refine_ls_structure_factor_coef Fsqd
_refine_ls_weighting_details 'calc w=1/[\s^2^(Fo^2^)+(0.0487P)^2^] where P=(Fo^2^+2Fc^2^)/3'
_refine_ls_weighting_scheme calc
_refine_ls_wR_factor_gt 0.092
_refine_ls_wR_factor_ref 0.104
_reflns_number_gt 1898
_reflns_number_total 3705
_reflns_threshold_expression I>2\s(I)
_cod_data_source_file sj5096.cif
_cod_data_source_block I
_cod_original_sg_symbol_H-M 'P 21/c'
_cod_database_code 2229512
_cod_database_fobs_code 2229512

loop_
_symmetry_equiv_pos_as_xyz
'x, y, z'
'-x, y+1/2, -z+1/2'
'-x, -y, -z'
'x, -y-1/2, z-1/2'

loop_
_atom_site_type_symbol
_atom_site_label
_atom_site_fract_x
_atom_site_fract_y
_atom_site_fract_z
_atom_site_U_iso_or_equiv
_atom_site_adp_type
_atom_site_calc_flag
_atom_site_refinement_flags
_atom_site_occupancy
_atom_site_disorder_assembly
_atom_site_disorder_group
O O1 0.71126(10) 0.51712(14) 0.01320(7) 0.0292(3) Uani d . 1 . .
H H1H 0.7709(16) 0.584(2) -0.0173(11) 0.044 Uiso d . 1 . .
O O2 0.86464(10) 0.53282(13) 0.11340(7) 0.0282(3) Uani d . 1 . .
O O3 1.01280(11) 0.71203(14) 0.02472(7) 0.0305(3) Uani d . 1 . .
H H2H 0.9547(16) 0.646(2) 0.0585(11) 0.046 Uiso d . 1 . .
O O4 0.85611(10) 0.70355(14) -0.07354(7) 0.0331(3) Uani d . 1 . .
C C1 0.75522(14) 0.48677(17) 0.08633(9) 0.0210(3) Uani d . 1 . .
C C2 0.66970(14) 0.39351(17) 0.13857(9) 0.0206(3) Uani d . 1 . .
C C3 0.71441(14) 0.34920(18) 0.21672(9) 0.0224(4) Uani d . 1 . .
H H3 0.7986 0.3812 0.2357 0.027 Uiso calc R 1 . .
C C4 0.63808(15) 0.25912(19) 0.26726(10) 0.0261(4) Uani d . 1 . .
C C5 0.51487(15) 0.2154(2) 0.23776(10) 0.0285(4) Uani d . 1 . .
H H5 0.4613 0.1529 0.2711 0.034 Uiso calc R 1 . .
C C6 0.46861(15) 0.2611(2) 0.16069(10) 0.0290(4) Uani d . 1 . .
H H6 0.3836 0.2314 0.1422 0.035 Uiso calc R 1 . .
C C7 0.54596(14) 0.35009(18) 0.11062(10) 0.0247(4) Uani d . 1 . .
H H7 0.5146 0.3811 0.0577 0.030 Uiso calc R 1 . .
C C8 0.68850(17) 0.2078(2) 0.35071(10) 0.0404(5) Uani d . 1 . .
H H8A 0.6218 0.1456 0.3774 0.061 Uiso calc PR 0.50 . .
H H8B 0.7111 0.3050 0.3831 0.061 Uiso calc PR 0.50 . .
H H8C 0.7653 0.1394 0.3460 0.061 Uiso calc PR 0.50 . .
H H8D 0.7770 0.2478 0.3602 0.061 Uiso calc PR 0.50 . .
H H8E 0.6877 0.0883 0.3545 0.061 Uiso calc PR 0.50 . .
H H8F 0.6335 0.2539 0.3917 0.061 Uiso calc PR 0.50 . .
C C9 0.96396(14) 0.75391(18) -0.04584(10) 0.0229(4) Uani d . 1 . .
C C10 1.04204(14) 0.86537(18) -0.09412(10) 0.0217(3) Uani d . 1 . .
C C11 1.15930(14) 0.92586(18) -0.06163(10) 0.0236(4) Uani d . 1 . .
H H11 1.1880 0.8960 -0.0080 0.028 Uiso calc R 1 . .
C C12 1.23462(14) 1.02899(18) -0.10643(10) 0.0244(4) Uani d . 1 . .
C C13 1.19025(15) 1.07092(19) -0.18470(10) 0.0284(4) Uani d . 1 . .
H H13 1.2408 1.1415 -0.2161 0.034 Uiso calc R 1 . .
C C14 1.07403(15) 1.01207(19) -0.21794(10) 0.0287(4) Uani d . 1 . .
H H14 1.0454 1.0425 -0.2715 0.034 Uiso calc R 1 . .
C C15 0.99964(14) 0.90856(19) -0.17276(10) 0.0256(4) Uani d . 1 . .
H H15 0.9201 0.8673 -0.1954 0.031 Uiso calc R 1 . .
C C16 1.36251(15) 1.0906(2) -0.07154(11) 0.0331(4) Uani d . 1 . .
H H16A 1.4020 1.1616 -0.1112 0.050 Uiso calc PR 0.50 . .
H H16B 1.4197 0.9977 -0.0589 0.050 Uiso calc PR 0.50 . .
H H16C 1.3491 1.1525 -0.0217 0.050 Uiso calc PR 0.50 . .
H H16D 1.3785 1.0462 -0.0167 0.050 Uiso calc PR 0.50 . .
H H16E 1.3608 1.2102 -0.0690 0.050 Uiso calc PR 0.50 . .
H H16F 1.4315 1.0554 -0.1062 0.050 Uiso calc PR 0.50 . .

loop_
_atom_site_aniso_label
_atom_site_aniso_U_11
_atom_site_aniso_U_22
_atom_site_aniso_U_33
_atom_site_aniso_U_12
_atom_site_aniso_U_13
_atom_site_aniso_U_23
O1 0.0287(6) 0.0374(7) 0.0211(6) -0.0020(5) -0.0018(5) 0.0040(6)
O2 0.0249(6) 0.0303(6) 0.0290(7) -0.0045(5) -0.0046(5) 0.0047(5)
O3 0.0291(6) 0.0339(6) 0.0284(7) -0.0014(5) 0.0009(5) 0.0092(6)
O4 0.0247(6) 0.0380(7) 0.0361(7) -0.0051(5) -0.0029(5) 0.0029(6)
C1 0.0227(8) 0.0188(7) 0.0215(9) 0.0042(7) 0.0000(7) -0.0023(7)
C2 0.0220(8) 0.0183(7) 0.0217(9) 0.0024(6) 0.0012(7) -0.0023(7)
C3 0.0185(8) 0.0257(8) 0.0227(9) 0.0011(6) -0.0023(7) -0.0022(7)
C4 0.0267(8) 0.0276(9) 0.0240(9) 0.0012(7) 0.0004(7) 0.0004(7)
C5 0.0257(9) 0.0313(9) 0.0287(10) -0.0030(7) 0.0042(8) 0.0013(8)
C6 0.0221(8) 0.0331(9) 0.0314(10) -0.0015(7) -0.0032(7) -0.0025(8)
C7 0.0247(8) 0.0262(8) 0.0228(9) 0.0023(7) -0.0030(7) -0.0006(7)
C8 0.0397(11) 0.0515(12) 0.0292(10) -0.0039(9) -0.0047(9) 0.0111(9)
C9 0.0223(8) 0.0219(8) 0.0242(9) 0.0032(7) -0.0020(7) -0.0007(7)
C10 0.0212(8) 0.0188(7) 0.0251(9) 0.0033(6) 0.0015(7) 0.0002(7)
C11 0.0242(8) 0.0231(8) 0.0233(9) 0.0057(7) -0.0015(7) -0.0004(7)
C12 0.0227(8) 0.0221(8) 0.0283(9) 0.0034(7) 0.0005(7) -0.0029(7)
C13 0.0285(9) 0.0240(8) 0.0331(10) -0.0019(7) 0.0038(8) 0.0044(8)
C14 0.0301(9) 0.0295(9) 0.0261(9) 0.0030(7) -0.0025(8) 0.0049(8)
C15 0.0216(8) 0.0246(8) 0.0300(10) 0.0005(7) -0.0040(7) 0.0008(7)
C16 0.0280(9) 0.0316(9) 0.0396(11) -0.0023(8) -0.0012(8) -0.0030(8)

loop_
_atom_type_symbol
_atom_type_description
_atom_type_scat_dispersion_real
_atom_type_scat_dispersion_imag
_atom_type_scat_source
C C 0.0033 0.0016 'International Tables Vol C Tables 4.2.6.8 and 6.1.1.4'
H H 0.0000 0.0000 'International Tables Vol C Tables 4.2.6.8 and 6.1.1.4'
O O 0.0106 0.0060 'International Tables Vol C Tables 4.2.6.8 and 6.1.1.4'
S S 0.1246 0.1234 'International Tables Vol C Tables 4.2.6.8 and 6.1.1.4'

loop_
_geom_angle_atom_site_label_1
_geom_angle_atom_site_label_2
_geom_angle_atom_site_label_3
_geom_angle_site_symmetry_1
_geom_angle_site_symmetry_3
_geom_angle
_geom_angle_publ_flag
C1 O1 H1H . . 112.5(10) ?
C9 O3 H2H . . 115.1(10) ?
O2 C1 O1 . . 122.99(14) ?
O2 C1 C2 . . 120.38(13) ?
O1 C1 C2 . . 116.63(13) ?
C7 C2 C3 . . 119.96(14) ?
C7 C2 C1 . . 120.70(13) ?
C3 C2 C1 . . 119.34(13) ?
C4 C3 C2 . . 121.21(14) ?
C4 C3 H3 . . 119.4 ?
C2 C3 H3 . . 119.4 ?
C3 C4 C5 . . 117.90(14) ?
C3 C4 C8 . . 120.86(14) ?
C5 C4 C8 . . 121.23(15) ?
C6 C5 C4 . . 121.38(16) ?
C6 C5 H5 . . 119.3 ?
C4 C5 H5 . . 119.3 ?
C7 C6 C5 . . 120.18(15) ?
C7 C6 H6 . . 119.9 ?
C5 C6 H6 . . 119.9 ?
C6 C7 C2 . . 119.35(14) ?
C6 C7 H7 . . 120.3 ?
C2 C7 H7 . . 120.3 ?
C4 C8 H8A . . 109.5 ?
C4 C8 H8B . . 109.5 ?
H8A C8 H8B . . 109.5 ?
C4 C8 H8C . . 109.5 ?
H8A C8 H8C . . 109.5 ?
H8B C8 H8C . . 109.5 ?
C4 C8 H8D . . 109.5 ?
H8A C8 H8D . . 141.1 ?
H8B C8 H8D . . 56.3 ?
H8C C8 H8D . . 56.3 ?
C4 C8 H8E . . 109.5 ?
H8A C8 H8E . . 56.3 ?
H8B C8 H8E . . 141.1 ?
H8C C8 H8E . . 56.3 ?
H8D C8 H8E . . 109.5 ?
C4 C8 H8F . . 109.5 ?
H8A C8 H8F . . 56.3 ?
H8B C8 H8F . . 56.3 ?
H8C C8 H8F . . 141.1 ?
H8D C8 H8F . . 109.5 ?
H8E C8 H8F . . 109.5 ?
O4 C9 O3 . . 122.84(15) ?
O4 C9 C10 . . 120.58(14) ?
O3 C9 C10 . . 116.58(13) ?
C15 C10 C11 . . 119.73(14) ?
C15 C10 C9 . . 120.06(14) ?
C11 C10 C9 . . 120.20(14) ?
C12 C11 C10 . . 121.00(14) ?
C12 C11 H11 . . 119.5 ?
C10 C11 H11 . . 119.5 ?
C11 C12 C13 . . 118.31(14) ?
C11 C12 C16 . . 120.61(14) ?
C13 C12 C16 . . 121.07(15) ?
C14 C13 C12 . . 121.48(15) ?
C14 C13 H13 . . 119.3 ?
C12 C13 H13 . . 119.3 ?
C13 C14 C15 . . 119.76(15) ?
C13 C14 H14 . . 120.1 ?
C15 C14 H14 . . 120.1 ?
C14 C15 C10 . . 119.71(14) ?
C14 C15 H15 . . 120.1 ?
C10 C15 H15 . . 120.1 ?
C12 C16 H16A . . 109.5 ?
C12 C16 H16B . . 109.5 ?
H16A C16 H16B . . 109.5 ?
C12 C16 H16C . . 109.5 ?
H16A C16 H16C . . 109.5 ?
H16B C16 H16C . . 109.5 ?
C12 C16 H16D . . 109.5 ?
H16A C16 H16D . . 141.1 ?
H16B C16 H16D . . 56.3 ?
H16C C16 H16D . . 56.3 ?
C12 C16 H16E . . 109.5 ?
H16A C16 H16E . . 56.3 ?
H16B C16 H16E . . 141.1 ?
H16C C16 H16E . . 56.3 ?
H16D C16 H16E . . 109.5 ?
C12 C16 H16F . . 109.5 ?
H16A C16 H16F . . 56.3 ?
H16B C16 H16F . . 56.3 ?
H16C C16 H16F . . 141.1 ?
H16D C16 H16F . . 109.5 ?
H16E C16 H16F . . 109.5 ?

loop_
_geom_bond_atom_site_label_1
_geom_bond_atom_site_label_2
_geom_bond_site_symmetry_2
_geom_bond_distance
_geom_bond_publ_flag
O1 C1 . 1.2909(17) ?
O1 H1H . 0.984(18) ?
O2 C1 . 1.2562(17) ?
O3 C9 . 1.2911(18) ?
O3 H2H . 0.998(19) ?
O4 C9 . 1.2563(16) ?
C1 C2 . 1.478(2) ?
C2 C7 . 1.3878(19) ?
C2 C3 . 1.394(2) ?
C3 C4 . 1.389(2) ?
C3 H3 . 0.9500 ?
C4 C5 . 1.391(2) ?
C4 C8 . 1.506(2) ?
C5 C6 . 1.386(2) ?
C5 H5 . 0.9500 ?
C6 C7 . 1.385(2) ?
C6 H6 . 0.9500 ?
C7 H7 . 0.9500 ?
C8 H8A . 0.9800 ?
C8 H8B . 0.9800 ?
C8 H8C . 0.9800 ?
C8 H8D . 0.9800 ?
C8 H8E . 0.9800 ?
C8 H8F . 0.9800 ?
C9 C10 . 1.478(2) ?
C10 C15 . 1.393(2) ?
C10 C11 . 1.395(2) ?
C11 C12 . 1.387(2) ?
C11 H11 . 0.9500 ?
C12 C13 . 1.390(2) ?
C12 C16 . 1.506(2) ?
C13 C14 . 1.385(2) ?
C13 H13 . 0.9500 ?
C14 C15 . 1.387(2) ?
C14 H14 . 0.9500 ?
C15 H15 . 0.9500 ?
C16 H16A . 0.9800 ?
C16 H16B . 0.9800 ?
C16 H16C . 0.9800 ?
C16 H16D . 0.9800 ?
C16 H16E . 0.9800 ?
C16 H16F . 0.9800 ?

loop_
_geom_hbond_atom_site_label_D
_geom_hbond_atom_site_label_H
_geom_hbond_atom_site_label_A
_geom_hbond_site_symmetry_A
_geom_hbond_distance_DH
_geom_hbond_distance_HA
_geom_hbond_distance_DA
_geom_hbond_angle_DHA
O1 H1H O4 1 0.984(18) 1.634(19) 2.6149(16) 173.7(16)
O3 H2H O2 1 0.998(19) 1.623(19) 2.6205(16) 177.6(16)
C7 H7 O1 3_665 0.95 2.70 3.4520(18) 137
C16 H16E O1 3_775 0.98 2.54 3.448(2) 154
C14 H14 O2 4_575 0.95 2.67 3.460(2) 141

loop_
_geom_torsion_atom_site_label_1
_geom_torsion_atom_site_label_2
_geom_torsion_atom_site_label_3
_geom_torsion_atom_site_label_4
_geom_torsion_site_symmetry_1
_geom_torsion_site_symmetry_2
_geom_torsion_site_symmetry_3
_geom_torsion_site_symmetry_4
_geom_torsion
_geom_torsion_publ_flag
O2 C1 C2 C7 . . . . 176.39(14) ?
O1 C1 C2 C7 . . . . -3.5(2) ?
O2 C1 C2 C3 . . . . -3.6(2) ?
O1 C1 C2 C3 . . . . 176.54(13) ?
C7 C2 C3 C4 . . . . 1.2(2) ?
C1 C2 C3 C4 . . . . -178.85(14) ?
C2 C3 C4 C5 . . . . -0.5(2) ?
C2 C3 C4 C8 . . . . 178.29(15) ?
C3 C4 C5 C6 . . . . -0.6(2) ?
C8 C4 C5 C6 . . . . -179.39(16) ?
C4 C5 C6 C7 . . . . 1.0(2) ?
C5 C6 C7 C2 . . . . -0.3(2) ?
C3 C2 C7 C6 . . . . -0.8(2) ?
C1 C2 C7 C6 . . . . 179.30(14) ?
O4 C9 C10 C15 . . . . -3.5(2) ?
O3 C9 C10 C15 . . . . 176.20(14) ?
O4 C9 C10 C11 . . . . 177.45(14) ?
O3 C9 C10 C11 . . . . -2.9(2) ?
C15 C10 C11 C12 . . . . 0.1(2) ?
C9 C10 C11 C12 . . . . 179.20(14) ?
C10 C11 C12 C13 . . . . 0.1(2) ?
C10 C11 C12 C16 . . . . -178.59(14) ?
C11 C12 C13 C14 . . . . 0.0(2) ?
C16 C12 C13 C14 . . . . 178.60(15) ?
C12 C13 C14 C15 . . . . -0.2(2) ?
C13 C14 C15 C10 . . . . 0.4(2) ?
C11 C10 C15 C14 . . . . -0.4(2) ?
C9 C10 C15 C14 . . . . -179.42(14) ?
